data_7245094
loop_
_publ_author_name
'Li, Yanli'
'Li, Huijun'
'Liu, Yicheng'
'Xu, Zhouqing'

_publ_section_title
;
 Reversible luminescence tuning behavior in a thermal-stimuli-responsive
 anthracene-based coordination polymer
;
_journal_name_full CrystEngComm
_journal_paper_doi 10.1039/D2CE00496H
_journal_year 2022
_chemical_formula_moiety 'C59 H43 N O11 Zn2, C3 H7 N O'
_chemical_formula_sum 'C62 H50 N2 O12 Zn2'
_chemical_formula_weight 1145.78
_space_group_crystal_system monoclinic
_space_group_IT_number 14
_space_group_name_Hall '-P 2ybc'
_space_group_name_H-M_alt 'P 1 21/c 1'
_atom_sites_solution_hydrogens mixed
_audit_creation_date 2021-09-28
_audit_creation_method
;
Olex2 1.5-alpha
(compiled 2021.06.29 svn.r12e2184c for OlexSys, GUI svn.r6374)
;
_audit_update_record
;
2021-10-13 deposited with the CCDC.	2022-05-16 downloaded from the CCDC.
;
_cell_angle_alpha 90
_cell_angle_beta 93.957(2)
_cell_angle_gamma 90
_cell_formula_units_Z 4
_cell_length_a 13.9085(3)
_cell_length_b 11.5933(6)
_cell_length_c 32.6997(9)
_cell_measurement_reflns_used 9186
_cell_measurement_temperature 293(2)
_cell_measurement_theta_max 27.7270
_cell_measurement_theta_min 3.8050
_cell_volume 5260.1(3)
_computing_cell_refinement 'CrysAlisPro 1.171.40.53 (Rigaku OD, 2019)'
_computing_data_collection 'CrysAlisPro 1.171.40.53 (Rigaku OD, 2019)'
_computing_data_reduction 'CrysAlisPro 1.171.40.53 (Rigaku OD, 2019)'
_computing_molecular_graphics 'Olex2 1.5-alpha (Dolomanov et al., 2009)'
_computing_publication_material 'Olex2 1.5-alpha (Dolomanov et al., 2009)'
_computing_structure_refinement 'SHELXL 2018/1 (Sheldrick, 2015)'
_computing_structure_solution 'SHELXT 2014/5 (Sheldrick, 2014)'
_diffrn_ambient_temperature 293(2)
_diffrn_detector 'CCD plate'
_diffrn_detector_area_resol_mean 8.0584
_diffrn_detector_type EosS2
_diffrn_measured_fraction_theta_full 0.997
_diffrn_measured_fraction_theta_max 0.997
_diffrn_measurement_details
;
List of Runs (angles in degrees, time in seconds):

  # Type    Start    End  Width  t~exp~   \w     \q     \k     \f   Frames
#--------------------------------------------------------------------------
  1  \w    -21.00   5.00   1.00    7.50    --  -13.49 -38.00 150.00   26
  2  \w    -51.00  63.00   1.00    7.50    --   14.89   0.00-180.00  114
  3  \w    -39.00  38.00   1.00    7.50    --   14.89 -77.00 -30.00   77
;
_diffrn_measurement_device 'four-circle diffractometer'
_diffrn_measurement_device_type 'SuperNova, Single source at offset/far, EosS2'
_diffrn_measurement_method '\w scans'
_diffrn_orient_matrix_type 'CrysAlisPro convention (1999,Acta A55,543-557)'
_diffrn_orient_matrix_UB_11 0.0157279000
_diffrn_orient_matrix_UB_12 0.0278469000
_diffrn_orient_matrix_UB_13 -0.0176590000
_diffrn_orient_matrix_UB_21 0.0302576000
_diffrn_orient_matrix_UB_22 -0.0476610000
_diffrn_orient_matrix_UB_23 -0.0035969000
_diffrn_orient_matrix_UB_31 -0.0380827000
_diffrn_orient_matrix_UB_32 -0.0263852000
_diffrn_orient_matrix_UB_33 -0.0121650000
_diffrn_radiation_monochromator mirror
_diffrn_radiation_probe x-ray
_diffrn_radiation_type 'Mo K\a'
_diffrn_radiation_wavelength 0.71073
_diffrn_reflns_av_R_equivalents 0.0294
_diffrn_reflns_av_unetI/netI 0.0478
_diffrn_reflns_Laue_measured_fraction_full 0.997
_diffrn_reflns_Laue_measured_fraction_max 0.997
_diffrn_reflns_limit_h_max 16
_diffrn_reflns_limit_h_min -16
_diffrn_reflns_limit_k_max 13
_diffrn_reflns_limit_k_min -9
_diffrn_reflns_limit_l_max 38
_diffrn_reflns_limit_l_min -38
_diffrn_reflns_number 21639
_diffrn_reflns_point_group_measured_fraction_full 0.997
_diffrn_reflns_point_group_measured_fraction_max 0.997
_diffrn_reflns_theta_full 24.999
_diffrn_reflns_theta_max 24.999
_diffrn_reflns_theta_min 3.269
_diffrn_source 'micro-focus sealed X-ray tube'
_diffrn_source_type 'SuperNova (Mo) X-ray Source'
_exptl_absorpt_coefficient_mu 0.980
_exptl_absorpt_correction_T_max 1.00000
_exptl_absorpt_correction_T_min 0.85877
_exptl_absorpt_correction_type multi-scan
_exptl_absorpt_process_details
;
CrysAlisPro 1.171.40.53 (Rigaku Oxford Diffraction, 2019)
Empirical absorption correction using spherical harmonics,
 implemented in SCALE3 ABSPACK scaling algorithm.
;
_exptl_crystal_colour colourless
_exptl_crystal_colour_primary colourless
_exptl_crystal_density_diffrn 1.447
_exptl_crystal_description block
_exptl_crystal_F_000 2368
_exptl_crystal_size_max 0.25
_exptl_crystal_size_mid 0.24
_exptl_crystal_size_min 0.18
_refine_diff_density_max 0.889
_refine_diff_density_min -0.541
_refine_diff_density_rms 0.061
_refine_ls_extinction_method none
_refine_ls_goodness_of_fit_ref 1.028
_refine_ls_hydrogen_treatment constr
_refine_ls_matrix_type full
_refine_ls_number_parameters 707
_refine_ls_number_reflns 9251
_refine_ls_number_restraints 6
_refine_ls_restrained_S_all 1.035
_refine_ls_R_factor_all 0.0649
_refine_ls_R_factor_gt 0.0451
_refine_ls_shift/su_max 0.002
_refine_ls_shift/su_mean 0.000
_refine_ls_structure_factor_coef Fsqd
_refine_ls_weighting_details 'w=1/[\s^2^(Fo^2^)+(0.0451P)^2^+2.6869P] where P=(Fo^2^+2Fc^2^)/3'
_refine_ls_weighting_scheme calc
_refine_ls_wR_factor_gt 0.1003
_refine_ls_wR_factor_ref 0.1094
_reflns_Friedel_coverage 0.000
_reflns_number_gt 7091
_reflns_number_total 9251
_reflns_threshold_expression 'I > 2\s(I)'
_cod_data_source_file d2ce00496h5.cif
_cod_data_source_block 3333
_cod_database_code 7245094
_shelx_shelxl_version_number 2018/1
_chemical_oxdiff_formula C1O1N1
_shelx_space_group_comment
;
The symmetry employed for this shelxl refinement is uniquely defined
by the following loop, which should always be used as a source of
symmetry information in preference to the above space-group names.
They are only intended as comments.
;
_shelx_estimated_absorpt_t_max 0.843
_shelx_estimated_absorpt_t_min 0.792
_reflns_odcompleteness_completeness 99.53
_reflns_odcompleteness_iscentric 1
_reflns_odcompleteness_theta 25.30
_olex2_refinement_description
;
1. Fixed Uiso
 At 1.2 times of:
  All C(H) groups
 At 1.5 times of:
  All C(H,H,H) groups, All O(H,H) groups
2. Uiso/Uaniso restraints and constraints
Uanis(C61) \\sim Ueq: with sigma of 0.001 and sigma for terminal atoms of 0.002
3.a Riding coordinates:
 O9(H9A,H9B), O11(H11A,H11B)
3.b Aromatic/amide H refined with riding coordinates:
 C31(H31), C23(H23), C24(H24), C33(H33), C4(H4), C44(H44), C5(H5), C13(H13),
 C11(H11), C25(H25), C32(H32), C17(H17), C3(H3), C26(H26), C38(H38), C6(H6),
 C41(H41), C20(H20), C47(H47), C34(H34), C40(H40), C19(H19), C46(H46), C45(H45),
  C10(H10), C12(H12), C53(H53), C18(H18), C39(H39), C52(H52), C51(H51),
 C54(H54), C57(H57), C60(H60)
3.c Idealised Me refined as rotating group:
 C58(H58A,H58B,H58C), C59(H59A,H59B,H59C), C61(H61A,H61B,H61C), C62(H62A,H62B,
 H62C)
;
_olex2_submission_special_instructions 'No special instructions were received'
_oxdiff_exptl_absorpt_empirical_details
;
Empirical correction (ABSPACK) includes:
- Absorption correction using spherical harmonics
- Frame scaling
;
_oxdiff_exptl_absorpt_empirical_full_max 1.290
_oxdiff_exptl_absorpt_empirical_full_min 0.821

loop_
_space_group_symop_operation_xyz
'x, y, z'
'-x, y+1/2, -z+1/2'
'-x, -y, -z'
'x, -y-1/2, z-1/2'

loop_
_atom_site_label
_atom_site_type_symbol
_atom_site_fract_x
_atom_site_fract_y
_atom_site_fract_z
_atom_site_U_iso_or_equiv
_atom_site_adp_type
_atom_site_occupancy
_atom_site_site_symmetry_order
_atom_site_calc_flag
_atom_site_refinement_flags_posn
_atom_site_refinement_flags_adp
_atom_site_refinement_flags_occupancy
_atom_site_disorder_assembly
_atom_site_disorder_group
O4 O -0.53194(16) 0.5771(2) -0.21554(7) 0.0522(7) Uani 1 1 d . . . . .
O3 O -0.51363(15) 0.4058(2) -0.18703(6) 0.0462(6) Uani 1 1 d . . . . .
C28 C -0.5017(2) 0.5135(4) -0.18636(10) 0.0410(9) Uani 1 1 d . . . . .
O8 O 0.27466(14) 0.38475(19) -0.21362(6) 0.0360(5) Uani 1 1 d . . . . .
O7 O 0.12369(14) 0.4487(2) -0.22036(6) 0.0429(6) Uani 1 1 d . . . . .
C56 C 0.2070(2) 0.4416(3) -0.20127(8) 0.0293(7) Uani 1 1 d . . . . .
C55 C 0.21743(19) 0.5043(3) -0.16117(8) 0.0290(7) Uani 1 1 d . . . . .
O9 O 0.07897(15) 1.28439(19) 0.22876(7) 0.0466(6) Uani 1 1 d . . . . .
H9A H 0.051234 1.298118 0.249555 0.070 Uiso 1 1 d R U . . .
H9B H 0.131034 1.332648 0.223685 0.070 Uiso 1 1 d R U . . .
Zn1 Zn 0.10669(2) 1.11653(3) 0.22551(2) 0.02893(11) Uani 1 1 d . . . . .
Zn2 Zn 0.40639(2) 1.10733(3) 0.25819(2) 0.03094(11) Uani 1 1 d . . . . .
O5 O 0.21641(14) 1.11845(19) 0.19162(6) 0.0367(5) Uani 1 1 d . . . . .
O6 O 0.35428(14) 1.0254(2) 0.20786(6) 0.0447(6) Uani 1 1 d . . . . .
O10 O 0.54044(15) 1.1203(2) 0.22693(7) 0.0492(6) Uani 1 1 d . . . . .
C35 C 0.2599(2) 0.8764(3) 0.06777(9) 0.0303(7) Uani 1 1 d . . . . .
C43 C 0.30282(19) 0.8514(3) -0.00513(9) 0.0303(7) Uani 1 1 d . . . . .
C36 C 0.25298(19) 0.8110(3) 0.02809(9) 0.0304(7) Uani 1 1 d . . . . .
O2 O 0.01949(16) 0.8798(2) 0.21115(6) 0.0480(6) Uani 1 1 d . . . . .
C29 C 0.2818(2) 1.0481(3) 0.18431(8) 0.0299(7) Uani 1 1 d . . . . .
O11 O 0.39742(14) 1.27857(19) 0.24756(6) 0.0422(6) Uani 1 1 d . . . . .
H11A H 0.442115 1.299058 0.234153 0.063 Uiso 1 1 d R U . . .
H11B H 0.337535 1.312968 0.240063 0.063 Uiso 1 1 d R U . . .
O1 O 0.00409(15) 1.0592(2) 0.18746(6) 0.0414(6) Uani 1 1 d . . . . .
C49 C 0.2482(2) 0.6825(3) -0.04554(9) 0.0334(8) Uani 1 1 d . . . . .
C9 C -0.30159(19) 0.7455(3) 0.03370(8) 0.0278(7) Uani 1 1 d . . . . .
C37 C 0.2021(2) 0.7072(3) 0.02531(9) 0.0319(7) Uani 1 1 d . . . . .
C31 C 0.1891(2) 0.9901(3) 0.11933(8) 0.0306(7) Uani 1 1 d . . . . .
H31 H 0.136302 1.029599 0.128289 0.037 Uiso 1 1 calc R U . . .
C30 C 0.27470(19) 0.9871(3) 0.14359(8) 0.0261(7) Uani 1 1 d . . . . .
C15 C -0.30525(19) 0.7111(3) -0.04063(8) 0.0286(7) Uani 1 1 d . . . . .
C48 C 0.3005(2) 0.7853(3) -0.04236(9) 0.0322(7) Uani 1 1 d . . . . .
C16 C -0.15997(19) 0.7908(3) -0.00354(9) 0.0290(7) Uani 1 1 d . . . . .
C23 C -0.3522(2) 0.5454(3) -0.08576(9) 0.0377(8) Uani 1 1 d . . . . .
H23 H -0.318911 0.497851 -0.066766 0.045 Uiso 1 1 calc R U . . .
C42 C 0.2000(2) 0.6409(3) -0.01207(9) 0.0329(8) Uani 1 1 d . . . . .
C50 C 0.2390(2) 0.6188(3) -0.08550(9) 0.0348(8) Uani 1 1 d . . . . .
C24 C -0.3990(2) 0.4974(3) -0.12055(9) 0.0376(8) Uani 1 1 d . . . . .
H24 H -0.396693 0.418106 -0.124696 0.045 Uiso 1 1 calc R U . . .
C7 C -0.15588(19) 0.8288(3) 0.07232(9) 0.0305(7) Uani 1 1 d . . . . .
C33 C 0.3529(2) 0.9296(3) 0.12961(9) 0.0381(8) Uani 1 1 d . . . . .
H33 H 0.410765 0.927675 0.145623 0.046 Uiso 1 1 calc R U . . .
C22 C -0.35452(19) 0.6628(3) -0.07899(8) 0.0290(7) Uani 1 1 d . . . . .
C4 C -0.0968(2) 0.9858(3) 0.11579(9) 0.0335(7) Uani 1 1 d . . . . .
H4 H -0.088602 1.064638 0.119975 0.040 Uiso 1 1 calc R U . . .
C2 C -0.06229(19) 0.9082(3) 0.14563(8) 0.0282(7) Uani 1 1 d . . . . .
C21 C -0.21019(19) 0.7517(3) -0.04104(9) 0.0283(7) Uani 1 1 d . . . . .
C44 C 0.3556(2) 0.9567(3) -0.00371(10) 0.0379(8) Uani 1 1 d . . . . .
H44 H 0.355855 1.002021 0.019762 0.046 Uiso 1 1 calc R U . . .
C5 C -0.1433(2) 0.9456(3) 0.07977(9) 0.0362(8) Uani 1 1 d . . . . .
H5 H -0.166740 0.998386 0.060103 0.043 Uiso 1 1 calc R U . . .
C13 C -0.4489(2) 0.6690(3) -0.00234(9) 0.0371(8) Uani 1 1 d . . . . .
H13 H -0.482782 0.646009 -0.026478 0.044 Uiso 1 1 calc R U . . .
C14 C -0.35161(18) 0.7076(3) -0.00364(9) 0.0276(7) Uani 1 1 d . . . . .
C11 C -0.4429(2) 0.7007(3) 0.07021(10) 0.0397(8) Uani 1 1 d . . . . .
H11 H -0.473242 0.697263 0.094648 0.048 Uiso 1 1 calc R U . . .
C25 C -0.4030(2) 0.7325(3) -0.10819(9) 0.0396(8) Uani 1 1 d . . . . .
H25 H -0.404185 0.811909 -0.104332 0.047 Uiso 1 1 calc R U . . .
C8 C -0.20653(19) 0.7868(3) 0.03330(9) 0.0293(7) Uani 1 1 d . . . . .
C32 C 0.1818(2) 0.9344(3) 0.08180(9) 0.0354(8) Uani 1 1 d . . . . .
H32 H 0.123830 0.936013 0.065859 0.042 Uiso 1 1 calc R U . . .
C17 C -0.0618(2) 0.8253(3) -0.00506(10) 0.0375(8) Uani 1 1 d . . . . .
H17 H -0.028205 0.851279 0.018736 0.045 Uiso 1 1 calc R U . . .
C1 C -0.00962(19) 0.9507(3) 0.18477(9) 0.0322(8) Uani 1 1 d . . . . .
C3 C -0.0766(2) 0.7919(3) 0.13894(9) 0.0386(8) Uani 1 1 d . . . . .
H3 H -0.055444 0.739454 0.159114 0.046 Uiso 1 1 calc R U . . .
C26 C -0.4497(2) 0.6848(3) -0.14300(9) 0.0396(8) Uani 1 1 d . . . . .
H26 H -0.481754 0.732454 -0.162350 0.047 Uiso 1 1 calc R U . . .
C27 C -0.44901(19) 0.5668(3) -0.14911(9) 0.0338(8) Uani 1 1 d . . . . .
C38 C 0.1515(2) 0.6626(3) 0.05850(10) 0.0417(8) Uani 1 1 d . . . . .
H38 H 0.150970 0.704534 0.082722 0.050 Uiso 1 1 calc R U . . .
C6 C -0.1220(2) 0.7519(3) 0.10273(10) 0.0400(8) Uani 1 1 d . . . . .
H6 H -0.129943 0.673024 0.098644 0.048 Uiso 1 1 calc R U . . .
C41 C 0.1504(2) 0.5329(3) -0.01305(11) 0.0418(8) Uani 1 1 d . . . . .
H41 H 0.149431 0.487996 -0.036641 0.050 Uiso 1 1 calc R U . . .
C20 C -0.1594(2) 0.7511(3) -0.07754(9) 0.0341(7) Uani 1 1 d . . . . .
H20 H -0.190961 0.727406 -0.102107 0.041 Uiso 1 1 calc R U . . .
C47 C 0.3542(2) 0.8273(3) -0.07504(10) 0.0438(9) Uani 1 1 d . . . . .
H47 H 0.354024 0.785326 -0.099285 0.053 Uiso 1 1 calc R U . . .
C34 C 0.3457(2) 0.8751(3) 0.09211(9) 0.0402(9) Uani 1 1 d . . . . .
H34 H 0.399026 0.836881 0.082984 0.048 Uiso 1 1 calc R U . . .
C40 C 0.1047(2) 0.4943(3) 0.01961(11) 0.0464(9) Uani 1 1 d . . . . .
H40 H 0.073510 0.423363 0.018251 0.056 Uiso 1 1 calc R U . . .
C19 C -0.0661(2) 0.7843(3) -0.07697(10) 0.0421(9) Uani 1 1 d . . . . .
H19 H -0.034384 0.782893 -0.101084 0.051 Uiso 1 1 calc R U . . .
C46 C 0.4052(2) 0.9264(3) -0.07157(11) 0.0472(9) Uani 1 1 d . . . . .
H46 H 0.440354 0.950851 -0.093137 0.057 Uiso 1 1 calc R U . . .
C45 C 0.4055(2) 0.9930(3) -0.03554(10) 0.0421(8) Uani 1 1 d . . . . .
H45 H 0.439875 1.061788 -0.033555 0.051 Uiso 1 1 calc R U . . .
C10 C -0.3513(2) 0.7395(3) 0.07031(9) 0.0325(7) Uani 1 1 d . . . . .
H10 H -0.319904 0.762969 0.094938 0.039 Uiso 1 1 calc R U . . .
C12 C -0.4929(2) 0.6653(3) 0.03340(10) 0.0422(9) Uani 1 1 d . . . . .
H12 H -0.556114 0.639416 0.033600 0.051 Uiso 1 1 calc R U . . .
C53 C 0.1579(2) 0.6344(4) -0.11202(11) 0.0631(13) Uani 1 1 d . . . . .
H53 H 0.109616 0.684195 -0.104574 0.076 Uiso 1 1 calc R U . . .
C18 C -0.0166(2) 0.8211(3) -0.04036(10) 0.0424(9) Uani 1 1 d . . . . .
H18 H 0.047755 0.842690 -0.040402 0.051 Uiso 1 1 calc R U . . .
C39 C 0.1043(2) 0.5607(3) 0.05537(11) 0.0484(9) Uani 1 1 d . . . . .
H39 H 0.071080 0.534257 0.077264 0.058 Uiso 1 1 calc R U . . .
C52 C 0.2990(2) 0.4875(3) -0.13489(8) 0.0315(7) Uani 1 1 d . . . . .
H52 H 0.347257 0.437808 -0.142395 0.038 Uiso 1 1 calc R U . . .
C51 C 0.3090(2) 0.5443(3) -0.09761(9) 0.0347(8) Uani 1 1 d . . . . .
H51 H 0.364012 0.531977 -0.080355 0.042 Uiso 1 1 calc R U . . .
C54 C 0.1470(2) 0.5779(3) -0.14922(10) 0.0543(11) Uani 1 1 d . . . . .
H54 H 0.091664 0.589566 -0.166326 0.065 Uiso 1 1 calc R U . . .
C57 C 0.5703(2) 1.0375(4) 0.20835(10) 0.0508(10) Uani 1 1 d . . . . .
H57 H 0.532523 0.971268 0.207209 0.061 Uiso 1 1 calc R U . . .
N1 N 0.6526(2) 1.0343(4) 0.18956(9) 0.0720(11) Uani 1 1 d . . . . .
C58 C 0.7136(3) 1.1339(5) 0.18998(14) 0.105(2) Uani 1 1 d . . . . .
H58A H 0.683496 1.196192 0.203588 0.158 Uiso 1 1 calc R U . . .
H58B H 0.723924 1.156027 0.162333 0.158 Uiso 1 1 calc R U . . .
H58C H 0.774423 1.116120 0.204300 0.158 Uiso 1 1 calc R U . . .
C59 C 0.6846(3) 0.9276(5) 0.17062(14) 0.108(2) Uani 1 1 d . . . . .
H59A H 0.635788 0.869518 0.172110 0.162 Uiso 1 1 calc R U . . .
H59B H 0.743200 0.901411 0.184917 0.162 Uiso 1 1 calc R U . . .
H59C H 0.695884 0.941968 0.142436 0.162 Uiso 1 1 calc R U . . .
O12 O 0.23859(16) 0.4140(2) 0.22128(8) 0.0566(7) Uani 1 1 d . . . . .
N2 N 0.2054(2) 0.5965(3) 0.20060(11) 0.0650(10) Uani 1 1 d . . . . .
C60 C 0.2619(2) 0.5123(3) 0.21207(10) 0.0441(9) Uani 1 1 d . . . . .
H60 H 0.327601 0.527837 0.213496 0.053 Uiso 1 1 calc R U . . .
C61 C 0.1025(4) 0.5821(6) 0.1983(2) 0.133(2) Uani 1 1 d . U . . .
H61A H 0.082771 0.536741 0.174646 0.200 Uiso 1 1 calc R U . . .
H61B H 0.071949 0.656374 0.196199 0.200 Uiso 1 1 calc R U . . .
H61C H 0.083983 0.543692 0.222557 0.200 Uiso 1 1 calc R U . . .
C62 C 0.2412(4) 0.7098(4) 0.19038(17) 0.1022(18) Uani 1 1 d . . . . .
H62A H 0.220116 0.728278 0.162576 0.153 Uiso 1 1 calc R U . . .
H62B H 0.310322 0.709757 0.193333 0.153 Uiso 1 1 calc R U . . .
H62C H 0.216713 0.766230 0.208468 0.153 Uiso 1 1 calc R U . . .

loop_
_atom_site_aniso_label
_atom_site_aniso_U_11
_atom_site_aniso_U_22
_atom_site_aniso_U_33
_atom_site_aniso_U_23
_atom_site_aniso_U_13
_atom_site_aniso_U_12
O4 0.0483(13) 0.077(2) 0.0297(13) -0.0020(13) -0.0120(11) -0.0100(14)
O3 0.0462(13) 0.0583(18) 0.0337(13) -0.0152(12) 0.0002(10) -0.0221(13)
C28 0.0264(16) 0.068(3) 0.0284(18) -0.0121(18) 0.0042(13) -0.0166(18)
O8 0.0359(11) 0.0474(15) 0.0252(11) -0.0088(10) 0.0044(9) 0.0059(11)
O7 0.0422(12) 0.0598(17) 0.0250(11) -0.0119(11) -0.0104(9) 0.0093(12)
C56 0.0370(16) 0.0310(19) 0.0191(15) 0.0025(13) -0.0043(13) -0.0015(15)
C55 0.0326(15) 0.0315(19) 0.0226(15) -0.0039(13) 0.0000(12) 0.0011(14)
O9 0.0507(13) 0.0339(15) 0.0567(15) -0.0094(11) 0.0146(11) -0.0019(12)
Zn1 0.03351(19) 0.0330(2) 0.01942(19) -0.00192(15) -0.00449(14) -0.00016(16)
Zn2 0.03318(19) 0.0382(2) 0.02057(19) -0.00031(15) -0.00441(14) 0.00518(17)
O5 0.0448(12) 0.0414(15) 0.0245(11) -0.0039(10) 0.0059(9) 0.0129(11)
O6 0.0452(12) 0.0614(17) 0.0257(12) -0.0125(11) -0.0111(10) 0.0169(12)
O10 0.0409(12) 0.0619(19) 0.0451(15) 0.0031(13) 0.0050(11) 0.0116(13)
C35 0.0370(16) 0.0291(19) 0.0240(16) -0.0047(13) -0.0033(13) 0.0016(14)
C43 0.0303(15) 0.0286(19) 0.0309(17) -0.0044(14) -0.0066(13) 0.0044(14)
C36 0.0302(15) 0.035(2) 0.0254(16) -0.0074(14) -0.0036(12) 0.0074(15)
O2 0.0614(14) 0.0523(17) 0.0277(12) 0.0076(11) -0.0152(11) -0.0085(13)
C29 0.0352(16) 0.032(2) 0.0220(15) 0.0003(13) 0.0021(13) 0.0009(15)
O11 0.0358(11) 0.0391(15) 0.0518(14) 0.0118(11) 0.0051(10) 0.0046(11)
O1 0.0481(13) 0.0378(15) 0.0359(13) -0.0069(11) -0.0159(10) -0.0062(12)
C49 0.0346(16) 0.036(2) 0.0283(17) -0.0091(15) -0.0053(13) 0.0107(15)
C9 0.0288(14) 0.0270(18) 0.0271(16) -0.0024(13) -0.0023(12) 0.0034(14)
C37 0.0343(15) 0.032(2) 0.0291(17) -0.0061(14) -0.0030(13) 0.0052(15)
C31 0.0326(15) 0.034(2) 0.0249(16) -0.0038(14) 0.0003(12) 0.0083(15)
C30 0.0296(14) 0.0274(18) 0.0208(15) -0.0013(13) -0.0013(12) 0.0001(14)
C15 0.0302(14) 0.0288(19) 0.0259(16) -0.0008(13) -0.0041(12) -0.0025(14)
C48 0.0313(15) 0.037(2) 0.0270(16) -0.0054(14) -0.0055(13) 0.0067(15)
C16 0.0273(14) 0.0264(19) 0.0323(17) -0.0022(14) -0.0046(13) -0.0039(13)
C23 0.0417(17) 0.040(2) 0.0303(17) 0.0043(15) -0.0095(14) -0.0066(16)
C42 0.0329(15) 0.033(2) 0.0320(17) -0.0072(14) -0.0062(13) 0.0087(15)
C50 0.0376(16) 0.037(2) 0.0284(17) -0.0107(14) -0.0055(13) 0.0082(15)
C24 0.0457(18) 0.032(2) 0.0342(18) -0.0023(15) -0.0009(15) -0.0131(16)
C7 0.0314(15) 0.030(2) 0.0296(17) -0.0022(14) -0.0044(13) -0.0042(15)
C33 0.0317(15) 0.050(2) 0.0309(18) -0.0126(16) -0.0064(13) 0.0074(16)
C22 0.0279(14) 0.035(2) 0.0237(15) -0.0020(14) -0.0013(12) -0.0079(15)
C4 0.0405(17) 0.0277(19) 0.0310(17) -0.0001(14) -0.0068(14) -0.0105(15)
C2 0.0269(14) 0.033(2) 0.0237(15) 0.0008(14) -0.0036(12) -0.0046(14)
C21 0.0285(14) 0.0257(18) 0.0298(16) -0.0010(13) -0.0042(12) -0.0029(14)
C44 0.0415(17) 0.035(2) 0.0361(19) -0.0061(15) -0.0072(14) 0.0057(16)
C5 0.0404(17) 0.036(2) 0.0304(17) 0.0075(15) -0.0102(14) -0.0026(16)
C13 0.0311(15) 0.043(2) 0.0363(18) -0.0041(16) -0.0039(14) -0.0050(16)
C14 0.0240(14) 0.0277(18) 0.0306(16) 0.0002(13) -0.0029(12) 0.0000(13)
C11 0.0351(16) 0.049(2) 0.0363(19) 0.0074(16) 0.0118(14) 0.0077(16)
C25 0.0454(18) 0.038(2) 0.0337(18) -0.0070(16) -0.0080(15) 0.0027(17)
C8 0.0324(15) 0.0267(19) 0.0279(16) -0.0038(13) -0.0052(13) -0.0010(14)
C32 0.0305(15) 0.047(2) 0.0274(17) -0.0074(15) -0.0071(13) 0.0072(15)
C17 0.0311(15) 0.039(2) 0.0416(19) -0.0012(16) -0.0068(14) -0.0081(15)
C1 0.0262(15) 0.046(2) 0.0241(16) -0.0018(16) 0.0019(12) -0.0072(16)
C3 0.0473(18) 0.034(2) 0.0318(18) 0.0061(15) -0.0155(15) 0.0002(17)
C26 0.0393(17) 0.048(2) 0.0293(18) -0.0002(16) -0.0091(14) 0.0024(17)
C27 0.0278(15) 0.051(2) 0.0227(16) -0.0030(15) -0.0003(12) -0.0102(16)
C38 0.0485(19) 0.045(2) 0.0320(18) -0.0073(16) 0.0043(15) 0.0030(18)
C6 0.0521(19) 0.0220(19) 0.043(2) -0.0038(15) -0.0161(16) -0.0023(16)
C41 0.0426(18) 0.032(2) 0.049(2) -0.0126(17) -0.0076(16) 0.0046(17)
C20 0.0378(16) 0.037(2) 0.0274(17) 0.0004(14) 0.0021(13) -0.0002(15)
C47 0.0508(19) 0.052(3) 0.0292(18) -0.0036(16) 0.0045(15) 0.0063(19)
C34 0.0347(16) 0.052(2) 0.0340(18) -0.0151(16) 0.0000(14) 0.0153(16)
C40 0.0438(18) 0.033(2) 0.061(2) 0.0018(18) -0.0051(17) -0.0044(17)
C19 0.0358(16) 0.049(2) 0.043(2) 0.0079(17) 0.0113(15) -0.0022(17)
C46 0.0488(19) 0.052(3) 0.042(2) 0.0074(18) 0.0083(16) 0.0036(19)
C45 0.0422(18) 0.039(2) 0.044(2) 0.0043(17) -0.0030(16) 0.0002(17)
C10 0.0365(16) 0.033(2) 0.0279(17) 0.0012(14) -0.0003(13) 0.0062(15)
C12 0.0254(15) 0.053(2) 0.048(2) 0.0064(18) 0.0044(15) -0.0040(16)
C53 0.051(2) 0.080(3) 0.056(2) -0.037(2) -0.0180(18) 0.039(2)
C18 0.0251(15) 0.052(3) 0.050(2) 0.0070(18) 0.0032(15) -0.0080(16)
C39 0.051(2) 0.043(2) 0.052(2) 0.0031(18) 0.0101(17) -0.0053(19)
C52 0.0325(15) 0.038(2) 0.0234(16) -0.0045(14) 0.0000(12) 0.0076(15)
C51 0.0365(16) 0.039(2) 0.0271(17) -0.0065(15) -0.0084(13) 0.0081(15)
C54 0.0404(18) 0.077(3) 0.042(2) -0.027(2) -0.0209(16) 0.025(2)
C57 0.0415(19) 0.076(3) 0.035(2) 0.013(2) 0.0025(16) 0.014(2)
N1 0.0500(18) 0.124(4) 0.0431(19) 0.013(2) 0.0119(15) 0.022(2)
C58 0.070(3) 0.183(7) 0.063(3) 0.028(3) 0.012(2) -0.026(4)
C59 0.094(3) 0.166(6) 0.068(3) 0.002(3) 0.032(3) 0.063(4)
O12 0.0454(13) 0.0369(17) 0.087(2) 0.0128(14) -0.0004(13) 0.0042(13)
N2 0.0455(17) 0.054(2) 0.097(3) 0.028(2) 0.0118(17) 0.0064(17)
C60 0.0365(17) 0.051(3) 0.045(2) 0.0011(18) 0.0052(15) 0.0039(19)
C61 0.122(3) 0.130(3) 0.147(3) 0.0142(19) 0.0026(19) 0.0054(19)
C62 0.127(4) 0.051(3) 0.133(5) 0.040(3) 0.040(4) -0.001(3)

loop_
_atom_type_symbol
_atom_type_description
_atom_type_scat_dispersion_real
_atom_type_scat_dispersion_imag
_atom_type_scat_source
C C 0.0033 0.0016 'International Tables Vol C Tables 4.2.6.8 and 6.1.1.4'
H H 0.0000 0.0000 'International Tables Vol C Tables 4.2.6.8 and 6.1.1.4'
N N 0.0061 0.0033 'International Tables Vol C Tables 4.2.6.8 and 6.1.1.4'
O O 0.0106 0.0060 'International Tables Vol C Tables 4.2.6.8 and 6.1.1.4'
Zn Zn 0.2839 1.4301 'International Tables Vol C Tables 4.2.6.8 and 6.1.1.4'

loop_
_geom_angle_atom_site_label_1
_geom_angle_atom_site_label_2
_geom_angle_atom_site_label_3
_geom_angle
_geom_angle_site_symmetry_1
_geom_angle_site_symmetry_3
_geom_angle_publ_flag
C28 O4 Zn2 81.0(2) . 4_475 ?
C28 O3 Zn2 98.7(2) . 4_475 ?
O4 C28 O3 122.2(3) . . ?
O4 C28 Zn2 70.06(18) . 4_475 ?
O4 C28 C27 119.4(4) . . ?
O3 C28 Zn2 52.20(15) . 4_475 ?
O3 C28 C27 118.4(3) . . ?
C27 C28 Zn2 170.2(3) . 4_475 ?
C56 O8 Zn2 145.2(2) . 4_575 ?
C56 O7 Zn1 118.21(19) . 4_575 ?
O8 C56 O7 123.9(3) . . ?
O8 C56 C55 120.9(2) . . ?
O7 C56 C55 115.2(3) . . ?
C52 C55 C56 119.9(3) . . ?
C54 C55 C56 121.5(3) . . ?
C54 C55 C52 118.6(3) . . ?
H9A O9 H9B 116.3 . . ?
Zn1 O9 H9A 109.8 . . ?
Zn1 O9 H9B 114.8 . . ?
O7 Zn1 O9 110.35(10) 4_576 . ?
O7 Zn1 O5 118.46(9) 4_576 . ?
O7 Zn1 O1 119.48(9) 4_576 . ?
O5 Zn1 O9 100.47(9) . . ?
O1 Zn1 O9 103.45(9) . . ?
O1 Zn1 O5 102.07(9) . . ?
O4 Zn2 C28 28.95(10) 4_676 4_676 ?
O3 Zn2 O4 58.01(9) 4_676 4_676 ?
O3 Zn2 C28 29.08(11) 4_676 4_676 ?
O3 Zn2 O8 93.25(8) 4_676 4_576 ?
O3 Zn2 O10 89.13(9) 4_676 . ?
O8 Zn2 O4 100.33(8) 4_576 4_676 ?
O8 Zn2 C28 96.92(8) 4_576 4_676 ?
O8 Zn2 O10 173.29(9) 4_576 . ?
O6 Zn2 O4 88.38(9) . 4_676 ?
O6 Zn2 O3 146.25(10) . 4_676 ?
O6 Zn2 C28 117.32(12) . 4_676 ?
O6 Zn2 O8 95.98(8) . 4_576 ?
O6 Zn2 O10 85.43(9) . . ?
O6 Zn2 O11 108.20(9) . . ?
O10 Zn2 O4 86.26(9) . 4_676 ?
O10 Zn2 C28 88.21(9) . 4_676 ?
O11 Zn2 O4 159.99(8) . 4_676 ?
O11 Zn2 O3 104.30(10) . 4_676 ?
O11 Zn2 C28 132.98(11) . 4_676 ?
O11 Zn2 O8 89.27(8) . 4_576 ?
O11 Zn2 O10 84.06(9) . . ?
C29 O5 Zn1 135.0(2) . . ?
C29 O6 Zn2 129.7(2) . . ?
C57 O10 Zn2 120.4(2) . . ?
C32 C35 C36 121.8(2) . . ?
C32 C35 C34 118.6(3) . . ?
C34 C35 C36 119.5(3) . . ?
C36 C43 C48 119.5(3) . . ?
C36 C43 C44 122.7(3) . . ?
C44 C43 C48 117.8(3) . . ?
C43 C36 C35 119.6(3) . . ?
C37 C36 C35 119.6(3) . . ?
C37 C36 C43 120.7(3) . . ?
O5 C29 C30 118.0(2) . . ?
O6 C29 O5 125.5(3) . . ?
O6 C29 C30 116.5(3) . . ?
Zn2 O11 H11A 109.7 . . ?
Zn2 O11 H11B 120.3 . . ?
H11A O11 H11B 115.3 . . ?
C1 O1 Zn1 118.78(19) . . ?
C48 C49 C42 120.6(3) . . ?
C48 C49 C50 119.9(3) . . ?
C42 C49 C50 119.5(3) . . ?
C8 C9 C14 119.9(3) . . ?
C8 C9 C10 122.4(3) . . ?
C10 C9 C14 117.8(2) . . ?
C36 C37 C42 119.7(3) . . ?
C36 C37 C38 122.5(3) . . ?
C38 C37 C42 117.9(3) . . ?
C30 C31 H31 119.9 . . ?
C32 C31 H31 119.9 . . ?
C32 C31 C30 120.2(3) . . ?
C31 C30 C29 119.8(3) . . ?
C33 C30 C29 121.0(2) . . ?
C33 C30 C31 119.2(3) . . ?
C21 C15 C22 119.6(2) . . ?
C21 C15 C14 120.3(3) . . ?
C14 C15 C22 119.9(2) . . ?
C49 C48 C43 120.0(3) . . ?
C49 C48 C47 122.1(3) . . ?
C47 C48 C43 118.0(3) . . ?
C8 C16 C21 119.6(2) . . ?
C8 C16 C17 122.5(3) . . ?
C17 C16 C21 117.8(3) . . ?
C24 C23 H23 119.6 . . ?
C22 C23 H23 119.6 . . ?
C22 C23 C24 120.8(3) . . ?
C49 C42 C37 119.5(3) . . ?
C49 C42 C41 122.6(3) . . ?
C41 C42 C37 117.9(3) . . ?
C53 C50 C49 119.8(3) . . ?
C51 C50 C49 122.7(3) . . ?
C51 C50 C53 117.5(3) . . ?
C23 C24 H24 119.8 . . ?
C27 C24 C23 120.4(3) . . ?
C27 C24 H24 119.8 . . ?
C5 C7 C8 121.0(3) . . ?
C5 C7 C6 117.9(3) . . ?
C6 C7 C8 121.1(3) . . ?
C30 C33 H33 119.8 . . ?
C34 C33 C30 120.4(3) . . ?
C34 C33 H33 119.8 . . ?
C23 C22 C15 119.3(3) . . ?
C23 C22 C25 118.6(3) . . ?
C25 C22 C15 122.1(3) . . ?
C2 C4 H4 120.1 . . ?
C5 C4 H4 120.1 . . ?
C5 C4 C2 119.9(3) . . ?
C4 C2 C1 120.4(3) . . ?
C3 C2 C4 118.9(3) . . ?
C3 C2 C1 120.7(3) . . ?
C15 C21 C16 119.9(3) . . ?
C15 C21 C20 121.8(3) . . ?
C20 C21 C16 118.3(2) . . ?
C43 C44 H44 119.0 . . ?
C45 C44 C43 122.1(3) . . ?
C45 C44 H44 119.0 . . ?
C7 C5 C4 121.6(3) . . ?
C7 C5 H5 119.2 . . ?
C4 C5 H5 119.2 . . ?
C14 C13 H13 119.3 . . ?
C12 C13 H13 119.3 . . ?
C12 C13 C14 121.3(3) . . ?
C15 C14 C9 119.9(2) . . ?
C15 C14 C13 121.6(3) . . ?
C13 C14 C9 118.4(3) . . ?
C10 C11 H11 119.7 . . ?
C10 C11 C12 120.6(3) . . ?
C12 C11 H11 119.7 . . ?
C22 C25 H25 119.6 . . ?
C26 C25 C22 120.7(3) . . ?
C26 C25 H25 119.6 . . ?
C9 C8 C16 120.5(2) . . ?
C9 C8 C7 119.4(3) . . ?
C16 C8 C7 120.1(2) . . ?
C35 C32 C31 120.7(3) . . ?
C35 C32 H32 119.7 . . ?
C31 C32 H32 119.7 . . ?
C16 C17 H17 119.3 . . ?
C18 C17 C16 121.5(3) . . ?
C18 C17 H17 119.3 . . ?
O2 C1 O1 124.5(3) . . ?
O2 C1 C2 119.2(3) . . ?
O1 C1 C2 116.2(3) . . ?
C2 C3 H3 119.5 . . ?
C2 C3 C6 121.1(3) . . ?
C6 C3 H3 119.5 . . ?
C25 C26 H26 119.8 . . ?
C27 C26 C25 120.3(3) . . ?
C27 C26 H26 119.8 . . ?
C24 C27 C28 120.0(3) . . ?
C26 C27 C28 120.9(3) . . ?
C26 C27 C24 119.1(3) . . ?
C37 C38 H38 119.3 . . ?
C39 C38 C37 121.4(3) . . ?
C39 C38 H38 119.3 . . ?
C7 C6 H6 119.7 . . ?
C3 C6 C7 120.6(3) . . ?
C3 C6 H6 119.7 . . ?
C42 C41 H41 119.2 . . ?
C40 C41 C42 121.5(3) . . ?
C40 C41 H41 119.2 . . ?
C21 C20 H20 119.4 . . ?
C19 C20 C21 121.1(3) . . ?
C19 C20 H20 119.4 . . ?
C48 C47 H47 119.2 . . ?
C46 C47 C48 121.6(3) . . ?
C46 C47 H47 119.2 . . ?
C35 C34 H34 119.6 . . ?
C33 C34 C35 120.8(3) . . ?
C33 C34 H34 119.6 . . ?
C41 C40 H40 119.8 . . ?
C41 C40 C39 120.4(3) . . ?
C39 C40 H40 119.8 . . ?
C20 C19 H19 119.6 . . ?
C20 C19 C18 120.7(3) . . ?
C18 C19 H19 119.6 . . ?
C47 C46 H46 119.7 . . ?
C47 C46 C45 120.5(3) . . ?
C45 C46 H46 119.7 . . ?
C44 C45 C46 120.0(3) . . ?
C44 C45 H45 120.0 . . ?
C46 C45 H45 120.0 . . ?
C9 C10 H10 119.1 . . ?
C11 C10 C9 121.8(3) . . ?
C11 C10 H10 119.1 . . ?
C13 C12 C11 120.1(3) . . ?
C13 C12 H12 119.9 . . ?
C11 C12 H12 119.9 . . ?
C50 C53 H53 119.2 . . ?
C54 C53 C50 121.6(3) . . ?
C54 C53 H53 119.2 . . ?
C17 C18 C19 120.6(3) . . ?
C17 C18 H18 119.7 . . ?
C19 C18 H18 119.7 . . ?
C38 C39 C40 120.9(3) . . ?
C38 C39 H39 119.6 . . ?
C40 C39 H39 119.6 . . ?
C55 C52 H52 119.8 . . ?
C51 C52 C55 120.4(3) . . ?
C51 C52 H52 119.8 . . ?
C50 C51 C52 121.4(3) . . ?
C50 C51 H51 119.3 . . ?
C52 C51 H51 119.3 . . ?
C55 C54 C53 120.5(3) . . ?
C55 C54 H54 119.7 . . ?
C53 C54 H54 119.7 . . ?
O10 C57 H57 117.2 . . ?
O10 C57 N1 125.5(4) . . ?
N1 C57 H57 117.2 . . ?
C57 N1 C58 119.9(4) . . ?
C57 N1 C59 120.8(4) . . ?
C58 N1 C59 119.1(4) . . ?
N1 C58 H58A 109.5 . . ?
N1 C58 H58B 109.5 . . ?
N1 C58 H58C 109.5 . . ?
H58A C58 H58B 109.5 . . ?
H58A C58 H58C 109.5 . . ?
H58B C58 H58C 109.5 . . ?
N1 C59 H59A 109.5 . . ?
N1 C59 H59B 109.5 . . ?
N1 C59 H59C 109.5 . . ?
H59A C59 H59B 109.5 . . ?
H59A C59 H59C 109.5 . . ?
H59B C59 H59C 109.5 . . ?
C60 N2 C61 120.6(4) . . ?
C60 N2 C62 122.7(3) . . ?
C61 N2 C62 116.7(4) . . ?
O12 C60 N2 127.4(3) . . ?
O12 C60 H60 116.3 . . ?
N2 C60 H60 116.3 . . ?
N2 C61 H61A 109.5 . . ?
N2 C61 H61B 109.5 . . ?
N2 C61 H61C 109.5 . . ?
H61A C61 H61B 109.5 . . ?
H61A C61 H61C 109.5 . . ?
H61B C61 H61C 109.5 . . ?
N2 C62 H62A 109.5 . . ?
N2 C62 H62B 109.5 . . ?
N2 C62 H62C 109.5 . . ?
H62A C62 H62B 109.5 . . ?
H62A C62 H62C 109.5 . . ?
H62B C62 H62C 109.5 . . ?

loop_
_geom_bond_atom_site_label_1
_geom_bond_atom_site_label_2
_geom_bond_distance
_geom_bond_site_symmetry_2
_geom_bond_publ_flag
O4 C28 1.255(4) . ?
O4 Zn2 2.438(3) 4_475 ?
O3 C28 1.260(4) . ?
O3 Zn2 2.048(2) 4_475 ?
C28 Zn2 2.562(3) 4_475 ?
C28 C27 1.510(4) . ?
O8 C56 1.239(3) . ?
O8 Zn2 2.1091(19) 4_575 ?
O7 C56 1.280(3) . ?
O7 Zn1 1.924(2) 4_575 ?
C56 C55 1.498(4) . ?
C55 C52 1.389(4) . ?
C55 C54 1.375(4) . ?
O9 H9A 0.8201 . ?
O9 H9B 0.9389 . ?
O9 Zn1 1.988(2) . ?
Zn1 O5 1.947(2) . ?
Zn1 O1 1.945(2) . ?
Zn2 O6 1.993(2) . ?
Zn2 O10 2.192(2) . ?
Zn2 O11 2.018(2) . ?
O5 C29 1.257(3) . ?
O6 C29 1.254(3) . ?
O10 C57 1.224(4) . ?
C35 C36 1.500(4) . ?
C35 C32 1.382(4) . ?
C35 C34 1.388(4) . ?
C43 C36 1.408(4) . ?
C43 C48 1.437(4) . ?
C43 C44 1.423(4) . ?
C36 C37 1.396(4) . ?
O2 C1 1.239(4) . ?
C29 C30 1.505(4) . ?
O11 H11A 0.8202 . ?
O11 H11B 0.9407 . ?
O1 C1 1.274(4) . ?
C49 C48 1.396(4) . ?
C49 C42 1.408(4) . ?
C49 C50 1.499(4) . ?
C9 C14 1.432(4) . ?
C9 C8 1.407(4) . ?
C9 C10 1.425(4) . ?
C37 C42 1.443(4) . ?
C37 C38 1.431(4) . ?
C31 H31 0.9300 . ?
C31 C30 1.385(4) . ?
C31 C32 1.384(4) . ?
C30 C33 1.380(4) . ?
C15 C22 1.496(4) . ?
C15 C21 1.404(4) . ?
C15 C14 1.410(4) . ?
C48 C47 1.431(4) . ?
C16 C21 1.442(4) . ?
C16 C8 1.407(4) . ?
C16 C17 1.426(4) . ?
C23 H23 0.9300 . ?
C23 C24 1.387(4) . ?
C23 C22 1.380(4) . ?
C42 C41 1.429(4) . ?
C50 C53 1.387(4) . ?
C50 C51 1.380(4) . ?
C24 H24 0.9300 . ?
C24 C27 1.383(4) . ?
C7 C5 1.385(4) . ?
C7 C8 1.496(4) . ?
C7 C6 1.393(4) . ?
C33 H33 0.9300 . ?
C33 C34 1.377(4) . ?
C22 C25 1.389(4) . ?
C4 H4 0.9300 . ?
C4 C2 1.389(4) . ?
C4 C5 1.385(4) . ?
C2 C1 1.513(4) . ?
C2 C3 1.378(4) . ?
C21 C20 1.428(4) . ?
C44 H44 0.9300 . ?
C44 C45 1.357(4) . ?
C5 H5 0.9300 . ?
C13 H13 0.9300 . ?
C13 C14 1.429(4) . ?
C13 C12 1.356(4) . ?
C11 H11 0.9300 . ?
C11 C10 1.351(4) . ?
C11 C12 1.409(4) . ?
C25 H25 0.9300 . ?
C25 C26 1.386(4) . ?
C32 H32 0.9300 . ?
C17 H17 0.9300 . ?
C17 C18 1.353(4) . ?
C3 H3 0.9300 . ?
C3 C6 1.383(4) . ?
C26 H26 0.9300 . ?
C26 C27 1.383(5) . ?
C38 H38 0.9300 . ?
C38 C39 1.352(5) . ?
C6 H6 0.9300 . ?
C41 H41 0.9300 . ?
C41 C40 1.355(5) . ?
C20 H20 0.9300 . ?
C20 C19 1.352(4) . ?
C47 H47 0.9300 . ?
C47 C46 1.351(5) . ?
C34 H34 0.9300 . ?
C40 H40 0.9300 . ?
C40 C39 1.400(5) . ?
C19 H19 0.9300 . ?
C19 C18 1.405(4) . ?
C46 H46 0.9300 . ?
C46 C45 1.408(5) . ?
C45 H45 0.9300 . ?
C10 H10 0.9300 . ?
C12 H12 0.9300 . ?
C53 H53 0.9300 . ?
C53 C54 1.381(4) . ?
C18 H18 0.9300 . ?
C39 H39 0.9300 . ?
C52 H52 0.9300 . ?
C52 C51 1.384(4) . ?
C51 H51 0.9300 . ?
C54 H54 0.9300 . ?
C57 H57 0.9300 . ?
C57 N1 1.336(4) . ?
N1 C58 1.433(6) . ?
N1 C59 1.467(6) . ?
C58 H58A 0.9600 . ?
C58 H58B 0.9600 . ?
C58 H58C 0.9600 . ?
C59 H59A 0.9600 . ?
C59 H59B 0.9600 . ?
C59 H59C 0.9600 . ?
O12 C60 1.227(4) . ?
N2 C60 1.293(4) . ?
N2 C61 1.439(6) . ?
N2 C62 1.451(5) . ?
C60 H60 0.9300 . ?
C61 H61A 0.9600 . ?
C61 H61B 0.9600 . ?
C61 H61C 0.9600 . ?
C62 H62A 0.9600 . ?
C62 H62B 0.9600 . ?
C62 H62C 0.9600 . ?

loop_
_geom_torsion_atom_site_label_1
_geom_torsion_atom_site_label_2
_geom_torsion_atom_site_label_3
_geom_torsion_atom_site_label_4
_geom_torsion
_geom_torsion_site_symmetry_1
_geom_torsion_site_symmetry_2
_geom_torsion_site_symmetry_3
_geom_torsion_site_symmetry_4
_geom_torsion_publ_flag
O4 C28 C27 C24 -167.2(3) . . . . ?
O4 C28 C27 C26 12.7(4) . . . . ?
O3 C28 C27 C24 12.6(4) . . . . ?
O3 C28 C27 C26 -167.5(3) . . . . ?
O8 C56 C55 C52 -8.3(4) . . . . ?
O8 C56 C55 C54 172.7(3) . . . . ?
O7 C56 C55 C52 169.7(3) . . . . ?
O7 C56 C55 C54 -9.3(5) . . . . ?
C56 C55 C52 C51 -179.4(3) . . . . ?
C56 C55 C54 C53 179.7(4) . . . . ?
C55 C52 C51 C50 -0.1(5) . . . . ?
Zn1 O7 C56 O8 -7.9(4) 4_575 . . . ?
Zn1 O7 C56 C55 174.2(2) 4_575 . . . ?
Zn1 O5 C29 O6 -76.5(4) . . . . ?
Zn1 O5 C29 C30 104.9(3) . . . . ?
Zn1 O1 C1 O2 19.4(4) . . . . ?
Zn1 O1 C1 C2 -158.44(18) . . . . ?
Zn2 O4 C28 O3 2.9(3) 4_475 . . . ?
Zn2 O4 C28 C27 -177.3(3) 4_475 . . . ?
Zn2 O3 C28 O4 -3.4(3) 4_475 . . . ?
Zn2 O3 C28 C27 176.8(2) 4_475 . . . ?
Zn2 O8 C56 O7 103.4(4) 4_575 . . . ?
Zn2 O8 C56 C55 -78.8(4) 4_575 . . . ?
Zn2 O6 C29 O5 -12.8(5) . . . . ?
Zn2 O6 C29 C30 165.8(2) . . . . ?
Zn2 O10 C57 N1 -177.4(2) . . . . ?
O5 C29 C30 C31 -13.7(4) . . . . ?
O5 C29 C30 C33 165.2(3) . . . . ?
O6 C29 C30 C31 167.6(3) . . . . ?
O6 C29 C30 C33 -13.5(4) . . . . ?
O10 C57 N1 C58 -0.4(5) . . . . ?
O10 C57 N1 C59 175.7(3) . . . . ?
C35 C36 C37 C42 -176.4(3) . . . . ?
C35 C36 C37 C38 3.3(4) . . . . ?
C43 C36 C37 C42 -0.4(4) . . . . ?
C43 C36 C37 C38 179.3(3) . . . . ?
C43 C48 C47 C46 -0.5(5) . . . . ?
C43 C44 C45 C46 0.7(5) . . . . ?
C36 C35 C32 C31 177.3(3) . . . . ?
C36 C35 C34 C33 -176.9(3) . . . . ?
C36 C43 C48 C49 0.8(4) . . . . ?
C36 C43 C48 C47 -178.2(3) . . . . ?
C36 C43 C44 C45 178.1(3) . . . . ?
C36 C37 C42 C49 -0.9(4) . . . . ?
C36 C37 C42 C41 177.5(3) . . . . ?
C36 C37 C38 C39 -178.7(3) . . . . ?
C29 C30 C33 C34 -179.4(3) . . . . ?
C49 C48 C47 C46 -179.5(3) . . . . ?
C49 C42 C41 C40 179.8(3) . . . . ?
C49 C50 C53 C54 179.6(4) . . . . ?
C49 C50 C51 C52 -179.3(3) . . . . ?
C37 C42 C41 C40 1.4(4) . . . . ?
C37 C38 C39 C40 1.0(5) . . . . ?
C31 C30 C33 C34 -0.5(5) . . . . ?
C30 C31 C32 C35 -0.8(5) . . . . ?
C30 C33 C34 C35 -0.3(5) . . . . ?
C15 C22 C25 C26 -178.6(3) . . . . ?
C15 C21 C20 C19 -176.2(3) . . . . ?
C48 C43 C36 C35 176.5(3) . . . . ?
C48 C43 C36 C37 0.5(4) . . . . ?
C48 C43 C44 C45 -2.4(4) . . . . ?
C48 C49 C42 C37 2.2(4) . . . . ?
C48 C49 C42 C41 -176.2(3) . . . . ?
C48 C49 C50 C53 -96.5(4) . . . . ?
C48 C49 C50 C51 83.1(4) . . . . ?
C48 C47 C46 C45 -1.2(5) . . . . ?
C16 C21 C20 C19 1.1(5) . . . . ?
C16 C17 C18 C19 1.2(5) . . . . ?
C23 C24 C27 C28 -178.5(3) . . . . ?
C23 C24 C27 C26 1.6(4) . . . . ?
C23 C22 C25 C26 1.2(5) . . . . ?
C42 C49 C48 C43 -2.1(4) . . . . ?
C42 C49 C48 C47 176.9(3) . . . . ?
C42 C49 C50 C53 80.5(4) . . . . ?
C42 C49 C50 C51 -99.9(4) . . . . ?
C42 C37 C38 C39 1.1(5) . . . . ?
C42 C41 C40 C39 0.6(5) . . . . ?
C50 C49 C48 C43 174.9(3) . . . . ?
C50 C49 C48 C47 -6.1(4) . . . . ?
C50 C49 C42 C37 -174.8(3) . . . . ?
C50 C49 C42 C41 6.9(4) . . . . ?
C50 C53 C54 C55 -0.4(7) . . . . ?
C24 C23 C22 C15 178.5(3) . . . . ?
C24 C23 C22 C25 -1.3(5) . . . . ?
C22 C15 C21 C16 -175.6(3) . . . . ?
C22 C15 C21 C20 1.6(5) . . . . ?
C22 C15 C14 C9 175.1(3) . . . . ?
C22 C15 C14 C13 -6.1(5) . . . . ?
C22 C23 C24 C27 -0.1(5) . . . . ?
C22 C25 C26 C27 0.2(5) . . . . ?
C4 C2 C1 O2 179.2(3) . . . . ?
C4 C2 C1 O1 -2.9(4) . . . . ?
C4 C2 C3 C6 1.9(5) . . . . ?
C2 C4 C5 C7 -0.7(5) . . . . ?
C2 C3 C6 C7 -1.1(5) . . . . ?
C21 C15 C22 C23 94.2(4) . . . . ?
C21 C15 C22 C25 -86.0(4) . . . . ?
C21 C15 C14 C9 -0.1(5) . . . . ?
C21 C15 C14 C13 178.7(3) . . . . ?
C21 C16 C8 C9 -0.3(5) . . . . ?
C21 C16 C8 C7 -179.0(3) . . . . ?
C21 C16 C17 C18 -0.4(5) . . . . ?
C21 C20 C19 C18 -0.3(5) . . . . ?
C44 C43 C36 C35 -4.0(4) . . . . ?
C44 C43 C36 C37 180.0(3) . . . . ?
C44 C43 C48 C49 -178.8(3) . . . . ?
C44 C43 C48 C47 2.2(4) . . . . ?
C5 C7 C8 C9 -104.4(4) . . . . ?
C5 C7 C8 C16 74.4(4) . . . . ?
C5 C7 C6 C3 -0.5(5) . . . . ?
C5 C4 C2 C1 178.8(3) . . . . ?
C5 C4 C2 C3 -1.0(4) . . . . ?
C14 C9 C8 C16 -0.2(5) . . . . ?
C14 C9 C8 C7 178.5(3) . . . . ?
C14 C9 C10 C11 -0.6(5) . . . . ?
C14 C15 C22 C23 -81.1(4) . . . . ?
C14 C15 C22 C25 98.7(4) . . . . ?
C14 C15 C21 C16 -0.4(5) . . . . ?
C14 C15 C21 C20 176.9(3) . . . . ?
C14 C13 C12 C11 0.5(5) . . . . ?
C25 C26 C27 C28 178.4(3) . . . . ?
C25 C26 C27 C24 -1.7(5) . . . . ?
C8 C9 C14 C15 0.4(4) . . . . ?
C8 C9 C14 C13 -178.4(3) . . . . ?
C8 C9 C10 C11 179.4(3) . . . . ?
C8 C16 C21 C15 0.6(5) . . . . ?
C8 C16 C21 C20 -176.8(3) . . . . ?
C8 C16 C17 C18 175.5(3) . . . . ?
C8 C7 C5 C4 179.9(3) . . . . ?
C8 C7 C6 C3 -179.0(3) . . . . ?
C32 C35 C36 C43 111.7(3) . . . . ?
C32 C35 C36 C37 -72.2(4) . . . . ?
C32 C35 C34 C33 0.5(5) . . . . ?
C32 C31 C30 C29 179.9(3) . . . . ?
C32 C31 C30 C33 1.0(5) . . . . ?
C17 C16 C21 C15 176.6(3) . . . . ?
C17 C16 C21 C20 -0.7(4) . . . . ?
C17 C16 C8 C9 -176.1(3) . . . . ?
C17 C16 C8 C7 5.2(5) . . . . ?
C1 C2 C3 C6 -177.9(3) . . . . ?
C3 C2 C1 O2 -1.0(4) . . . . ?
C3 C2 C1 O1 176.9(3) . . . . ?
C38 C37 C42 C49 179.4(3) . . . . ?
C38 C37 C42 C41 -2.2(4) . . . . ?
C6 C7 C5 C4 1.4(5) . . . . ?
C6 C7 C8 C9 74.0(4) . . . . ?
C6 C7 C8 C16 -107.3(4) . . . . ?
C41 C40 C39 C38 -1.9(5) . . . . ?
C20 C19 C18 C17 -0.9(6) . . . . ?
C47 C46 C45 C44 1.1(5) . . . . ?
C34 C35 C36 C43 -71.0(4) . . . . ?
C34 C35 C36 C37 105.1(3) . . . . ?
C34 C35 C32 C31 0.0(5) . . . . ?
C10 C9 C14 C15 -179.5(3) . . . . ?
C10 C9 C14 C13 1.6(4) . . . . ?
C10 C9 C8 C16 179.7(3) . . . . ?
C10 C9 C8 C7 -1.5(5) . . . . ?
C10 C11 C12 C13 0.6(5) . . . . ?
C12 C13 C14 C9 -1.6(5) . . . . ?
C12 C13 C14 C15 179.6(3) . . . . ?
C12 C11 C10 C9 -0.5(5) . . . . ?
C53 C50 C51 C52 0.3(5) . . . . ?
C52 C55 C54 C53 0.6(6) . . . . ?
C51 C50 C53 C54 0.0(6) . . . . ?
C54 C55 C52 C51 -0.3(5) . . . . ?
C61 N2 C60 O12 1.4(7) . . . . ?
C62 N2 C60 O12 -180.0(4) . . . . ?
